data_7116891
loop_
_publ_author_name
'Ying Zhang'
'Jun-Hao Wang'
'Ji Zheng'
'Dan Li'

_publ_section_title
;
 A Br-substituted phenanthroimidazole derivative with aggregation induced
 emission from intermolecular halogen-hydrogen interactions
;
_journal_name_full Chem.Commun.
_journal_page_first 6350
_journal_paper_doi 10.1039/C5cc00490J
_journal_volume 51
_journal_year 2015
_chemical_formula_moiety 'C29 H24 N2 S'
_chemical_formula_sum 'C29 H24 N2 S'
_chemical_formula_weight 432.56
_chemical_name_systematic
;
 ? 
;
_space_group_crystal_system monoclinic
_space_group_IT_number 14
_space_group_name_Hall '-P 2yn'
_space_group_name_H-M_alt 'P 1 21/n 1'
_symmetry_space_group_name_Hall '-P 2yn'
_symmetry_space_group_name_H-M 'P 1 21/n 1'
_atom_sites_solution_hydrogens geom
_atom_sites_solution_primary direct
_atom_sites_solution_secondary difmap
_audit_creation_date 2014-09-11
_audit_creation_method
;
Olex2 1.2
(compiled 2014.08.28 svn.r2986 for OlexSys, GUI svn.r4874)
;
_audit_update_record
;
2015-01-15 deposited with the CCDC.
2015-03-03 downloaded from the CCDC.
;
_cell_angle_alpha 90.00
_cell_angle_beta 100.455(3)
_cell_angle_gamma 90.00
_cell_formula_units_Z 4
_cell_length_a 8.6586(3)
_cell_length_b 22.4244(8)
_cell_length_c 12.0588(4)
_cell_measurement_reflns_used 4297
_cell_measurement_temperature 298(2)
_cell_measurement_theta_max 25.9770
_cell_measurement_theta_min 3.5650
_cell_volume 2302.51(14)
_computing_cell_refinement
;
CrysAlisPro, Agilent Technologies,
Version 1.171.36.28 (release 01-02-2013 CrysAlis171 .NET)
(compiled Feb  1 2013,16:14:44)
;
_computing_data_collection
;
CrysAlisPro, Agilent Technologies,
Version 1.171.36.28 (release 01-02-2013 CrysAlis171 .NET)
(compiled Feb  1 2013,16:14:44)
;
_computing_data_reduction
;
CrysAlisPro, Agilent Technologies,
Version 1.171.36.28 (release 01-02-2013 CrysAlis171 .NET)
(compiled Feb  1 2013,16:14:44)
;
_computing_molecular_graphics 'Olex2 (Dolomanov et al., 2009)'
_computing_publication_material 'Olex2 (Dolomanov et al., 2009)'
_computing_structure_refinement 'XL (Sheldrick, 2008)'
_computing_structure_solution 'XS (Sheldrick, 2008)'
_diffrn_ambient_temperature 298.15
_diffrn_detector_area_resol_mean 10.4098
_diffrn_measured_fraction_theta_full 0.986
_diffrn_measured_fraction_theta_max 0.844
_diffrn_measurement_details
;
  1 omega    6.00   55.00   1.0000    9.7500
omega____ theta____ kappa____ phi______ frames
    -        9.6455   57.0000  -60.0000 49

  2 omega  -81.00   10.00   1.0000    9.7500
omega____ theta____ kappa____ phi______ frames
    -       -9.8408  -38.0000   60.0000 91

  3 omega  -67.00   -4.00   1.0000    9.7500
omega____ theta____ kappa____ phi______ frames
    -       -9.8408  -57.0000  -60.0000 63

  4 omega   38.00   69.00   1.0000    9.7500
omega____ theta____ kappa____ phi______ frames
    -       -9.8408 -164.0000 -134.0000 31
;
_diffrn_measurement_device_type 'Xcalibur, Atlas, Gemini'
_diffrn_measurement_method '\w scans'
_diffrn_orient_matrix_UB_11 0.0664480000
_diffrn_orient_matrix_UB_12 0.0163937000
_diffrn_orient_matrix_UB_13 -0.0094238000
_diffrn_orient_matrix_UB_21 -0.0344292000
_diffrn_orient_matrix_UB_22 0.0266359000
_diffrn_orient_matrix_UB_23 0.0159140000
_diffrn_orient_matrix_UB_31 0.0365676000
_diffrn_orient_matrix_UB_32 -0.0047163000
_diffrn_orient_matrix_UB_33 0.0568934000
_diffrn_radiation_monochromator graphite
_diffrn_radiation_type MoK\a
_diffrn_radiation_wavelength 0.71073
_diffrn_reflns_av_R_equivalents 0.0237
_diffrn_reflns_av_unetI/netI 0.0287
_diffrn_reflns_limit_h_max 11
_diffrn_reflns_limit_h_min -11
_diffrn_reflns_limit_k_max 29
_diffrn_reflns_limit_k_min -26
_diffrn_reflns_limit_l_max 10
_diffrn_reflns_limit_l_min -16
_diffrn_reflns_number 13867
_diffrn_reflns_theta_full 26.00
_diffrn_reflns_theta_max 28.56
_diffrn_reflns_theta_min 2.83
_diffrn_source 'Enhance (Mo) X-ray Source'
_exptl_absorpt_coefficient_mu 0.160
_exptl_absorpt_correction_T_max 1.00000
_exptl_absorpt_correction_T_min 0.86139
_exptl_absorpt_correction_type multi-scan
_exptl_absorpt_process_details
;
CrysAlisPro, Agilent Technologies,
Version 1.171.36.28 (release 01-02-2013 CrysAlis171 .NET)
(compiled Feb  1 2013,16:14:44)
Empirical absorption correction using spherical harmonics,
 implemented in SCALE3 ABSPACK scaling algorithm.
;
_exptl_crystal_density_diffrn 1.248
_exptl_crystal_density_method 'not measured'
_exptl_crystal_F_000 912
_exptl_crystal_size_max 0.4
_exptl_crystal_size_mid 0.3
_exptl_crystal_size_min 0.25
_refine_diff_density_max 1.018
_refine_diff_density_min -0.929
_refine_diff_density_rms 0.080
_refine_ls_extinction_method none
_refine_ls_goodness_of_fit_ref 1.041
_refine_ls_hydrogen_treatment constr
_refine_ls_matrix_type full
_refine_ls_number_parameters 292
_refine_ls_number_reflns 4962
_refine_ls_number_restraints 0
_refine_ls_restrained_S_all 1.041
_refine_ls_R_factor_all 0.1199
_refine_ls_R_factor_gt 0.0912
_refine_ls_shift/su_max 0.000
_refine_ls_shift/su_mean 0.000
_refine_ls_structure_factor_coef Fsqd
_refine_ls_weighting_details 'calc w=1/[\s^2^(Fo^2^)+(0.1854P)^2^+2.0105P] where P=(Fo^2^+2Fc^2^)/3'
_refine_ls_weighting_scheme calc
_refine_ls_wR_factor_gt 0.2799
_refine_ls_wR_factor_ref 0.3142
_reflns_number_gt 3467
_reflns_number_total 4962
_reflns_threshold_expression >2sigma(I)
_cod_data_source_file c5cc00490j2.cif
_cod_data_source_block 131103a
_cod_original_cell_volume 2302.53(14)
_cod_database_code 7116891
_chemical_oxdiff_formula 'C H N O'
_reflns_odcompleteness_completeness 99.79
_reflns_odcompleteness_iscentric 1
_reflns_odcompleteness_theta 25.30
_olex2_refinement_description
;
1. Fixed Uiso
 At 1.2 times of:
  All C(H) groups
 At 1.5 times of:
  All C(H,H,H) groups
2.a Aromatic/amide H refined with riding coordinates:
 C24(H24), C21(H21), C25(H25), C22(H22), C18(H18), C14(H14), C1(H1), C11(H11),
 C19(H19), C4(H4), C3(H3), C13(H13), C2(H2), C12(H12), C17(H17)
2.b Idealised Me refined as rotating group:
 C29(H29A,H29B,H29C), C28(H28A,H28B,H28C), C27(H27A,H27B,H27C)
;
_olex2_submission_special_instructions 'No special instructions were received'

loop_
_space_group_symop_id
_space_group_symop_operation_xyz
1 'x, y, z'
2 '-x+1/2, y+1/2, -z+1/2'
3 '-x, -y, -z'
4 'x-1/2, -y-1/2, z-1/2'

loop_
_atom_site_label
_atom_site_type_symbol
_atom_site_fract_x
_atom_site_fract_y
_atom_site_fract_z
_atom_site_U_iso_or_equiv
_atom_site_adp_type
_atom_site_occupancy
_atom_site_calc_flag
_atom_site_disorder_assembly
_atom_site_disorder_group
_atom_site_refinement_flags_posn
S1 S 0.19192(17) 0.10582(6) 0.52542(11) 0.0780(5) Uani 1 d . . .
N1 N 0.2031(3) -0.01428(13) 0.6207(2) 0.0463(7) Uani 1 d . . .
N2 N -0.0039(3) -0.01146(12) 0.7081(2) 0.0449(7) Uani 1 d . . .
C8 C 0.1877(4) -0.06773(15) 0.6714(3) 0.0423(7) Uani 1 d . . .
C7 C 0.0621(4) -0.06824(15) 0.7261(3) 0.0427(7) Uani 1 d . . .
C20 C -0.1247(4) 0.01441(15) 0.7602(3) 0.0439(7) Uani 1 d . . .
C15 C 0.0871(4) 0.01840(15) 0.6441(3) 0.0457(8) Uani 1 d . . .
C10 C 0.2459(4) -0.17117(16) 0.7264(3) 0.0483(8) Uani 1 d . . .
C5 C 0.1086(4) -0.17154(16) 0.7821(3) 0.0475(8) Uani 1 d . . .
C24 C -0.3930(4) 0.04179(17) 0.7560(3) 0.0522(9) Uani 1 d . . .
H24 H -0.4973 0.0409 0.7196 0.063 Uiso 1 calc . . R
C9 C 0.2859(4) -0.11969(16) 0.6711(3) 0.0470(8) Uani 1 d . . .
C23 C -0.3546(4) 0.07042(15) 0.8598(3) 0.0455(8) Uani 1 d . . .
C26 C -0.4747(4) 0.10507(18) 0.9148(3) 0.0552(9) Uani 1 d . . .
C6 C 0.0138(4) -0.11960(16) 0.7827(3) 0.0463(8) Uani 1 d . . .
C16 C 0.0612(4) 0.07977(16) 0.6045(3) 0.0473(8) Uani 1 d . . .
C21 C -0.0845(4) 0.04109(18) 0.8649(3) 0.0526(9) Uani 1 d . . .
H21 H 0.0191 0.0403 0.9027 0.063 Uiso 1 calc . . R
C25 C -0.2802(4) 0.01467(17) 0.7060(3) 0.0525(9) Uani 1 d . . .
H25 H -0.3085 -0.0034 0.6358 0.063 Uiso 1 calc . . R
C22 C -0.1974(4) 0.06874(19) 0.9129(3) 0.0555(9) Uani 1 d . . .
H22 H -0.1684 0.0869 0.9830 0.067 Uiso 1 calc . . R
C18 C -0.0249(6) 0.17732(19) 0.5556(4) 0.0676(11) Uani 1 d . . .
H18 H -0.0839 0.2122 0.5477 0.081 Uiso 1 calc . . R
C14 C 0.4177(4) -0.11898(19) 0.6186(4) 0.0588(10) Uani 1 d . . .
H14 H 0.4421 -0.0851 0.5809 0.071 Uiso 1 calc . . R
C1 C -0.1176(5) -0.12207(19) 0.8346(3) 0.0593(10) Uani 1 d . . .
H1 H -0.1795 -0.0883 0.8358 0.071 Uiso 1 calc . . R
C11 C 0.3436(5) -0.2218(2) 0.7264(4) 0.0645(11) Uani 1 d . . .
H11 H 0.3190 -0.2567 0.7608 0.077 Uiso 1 calc . . R
C19 C 0.0982(5) 0.17170(19) 0.5053(4) 0.0625(10) Uani 1 d . . .
H19 H 0.1304 0.2020 0.4620 0.075 Uiso 1 calc . . R
C4 C 0.0643(5) -0.22234(19) 0.8347(4) 0.0626(10) Uani 1 d . . .
H4 H 0.1258 -0.2564 0.8365 0.075 Uiso 1 calc . . R
C3 C -0.0669(6) -0.2241(2) 0.8840(4) 0.0771(13) Uani 1 d . . .
H3 H -0.0945 -0.2591 0.9169 0.092 Uiso 1 calc . . R
C13 C 0.5101(6) -0.1690(2) 0.6237(5) 0.0803(14) Uani 1 d . . .
H13 H 0.5994 -0.1684 0.5908 0.096 Uiso 1 calc . . R
C2 C -0.1565(6) -0.1739(2) 0.8842(4) 0.0761(13) Uani 1 d . . .
H2 H -0.2447 -0.1747 0.9183 0.091 Uiso 1 calc . . R
C12 C 0.4722(6) -0.2201(2) 0.6771(5) 0.0792(14) Uani 1 d . . .
H12 H 0.5357 -0.2537 0.6792 0.095 Uiso 1 calc . . R
C29 C -0.6409(5) 0.0965(3) 0.8558(5) 0.099(2) Uani 1 d . . .
H29A H -0.6516 0.1101 0.7793 0.148 Uiso 1 calc . . GR
H29B H -0.7099 0.1189 0.8939 0.148 Uiso 1 calc . . GR
H29C H -0.6676 0.0550 0.8563 0.148 Uiso 1 calc . . GR
C28 C -0.4647(7) 0.0865(3) 1.0383(4) 0.0864(15) Uani 1 d . . .
H28A H -0.5039 0.0466 1.0414 0.130 Uiso 1 calc . . GR
H28B H -0.5267 0.1132 1.0745 0.130 Uiso 1 calc . . GR
H28C H -0.3573 0.0880 1.0764 0.130 Uiso 1 calc . . GR
C27 C -0.4297(8) 0.1717(2) 0.9176(6) 0.0987(18) Uani 1 d . . .
H27A H -0.3256 0.1766 0.9604 0.148 Uiso 1 calc . . GR
H27B H -0.5027 0.1941 0.9521 0.148 Uiso 1 calc . . GR
H27C H -0.4326 0.1857 0.8420 0.148 Uiso 1 calc . . GR
C17 C -0.0684(4) 0.12586(13) 0.6267(3) 0.0465(8) Uani 1 d . . .
H17 H -0.1469 0.1226 0.6697 0.056 Uiso 1 calc . . R

loop_
_atom_site_aniso_label
_atom_site_aniso_U_11
_atom_site_aniso_U_22
_atom_site_aniso_U_33
_atom_site_aniso_U_23
_atom_site_aniso_U_13
_atom_site_aniso_U_12
S1 0.0959(10) 0.0677(8) 0.0720(8) 0.0057(5) 0.0198(6) -0.0013(6)
N1 0.0455(15) 0.0456(16) 0.0482(15) -0.0051(12) 0.0095(12) -0.0019(12)
N2 0.0451(14) 0.0437(15) 0.0460(14) -0.0035(12) 0.0083(12) 0.0027(12)
C8 0.0405(16) 0.0460(18) 0.0397(15) -0.0047(13) 0.0053(12) 0.0001(13)
C7 0.0413(16) 0.0457(18) 0.0397(15) -0.0040(13) 0.0031(12) 0.0033(13)
C20 0.0407(16) 0.0453(18) 0.0459(16) -0.0035(14) 0.0085(13) 0.0020(13)
C15 0.0460(17) 0.0469(19) 0.0430(16) -0.0073(14) 0.0046(13) -0.0036(14)
C10 0.0494(18) 0.0485(19) 0.0445(16) -0.0037(14) 0.0020(14) 0.0057(15)
C5 0.0476(17) 0.0505(19) 0.0419(16) 0.0012(14) 0.0016(13) 0.0014(15)
C24 0.0409(17) 0.058(2) 0.0535(19) -0.0130(16) -0.0023(14) 0.0002(15)
C9 0.0450(17) 0.0508(19) 0.0441(16) -0.0076(14) 0.0053(14) 0.0044(14)
C23 0.0447(17) 0.0432(18) 0.0471(17) -0.0055(14) 0.0043(13) 0.0017(14)
C26 0.053(2) 0.056(2) 0.057(2) -0.0122(17) 0.0095(16) 0.0070(16)
C6 0.0464(17) 0.0498(19) 0.0413(16) -0.0030(14) 0.0043(13) 0.0002(14)
C16 0.0496(18) 0.0455(19) 0.0440(16) -0.0079(14) 0.0012(14) -0.0007(14)
C21 0.0390(17) 0.067(2) 0.0485(18) -0.0079(17) -0.0002(14) 0.0021(15)
C25 0.0477(19) 0.059(2) 0.0481(18) -0.0167(16) 0.0020(14) 0.0005(16)
C22 0.0482(19) 0.072(2) 0.0442(17) -0.0170(17) 0.0012(14) 0.0044(17)
C18 0.076(3) 0.051(2) 0.075(3) 0.001(2) 0.011(2) 0.006(2)
C14 0.055(2) 0.055(2) 0.071(2) -0.0036(19) 0.0229(18) 0.0009(17)
C1 0.059(2) 0.056(2) 0.067(2) 0.0073(18) 0.0239(18) 0.0046(17)
C11 0.068(2) 0.058(2) 0.068(2) 0.0053(19) 0.014(2) 0.0147(19)
C19 0.075(3) 0.052(2) 0.059(2) 0.0024(17) 0.0091(19) -0.0047(19)
C4 0.067(2) 0.057(2) 0.064(2) 0.0081(19) 0.0118(19) 0.0086(19)
C3 0.085(3) 0.066(3) 0.085(3) 0.021(2) 0.031(3) -0.002(2)
C13 0.065(3) 0.077(3) 0.108(4) 0.000(3) 0.042(3) 0.015(2)
C2 0.075(3) 0.070(3) 0.093(3) 0.013(2) 0.041(3) 0.003(2)
C12 0.076(3) 0.070(3) 0.096(3) 0.003(3) 0.028(3) 0.029(2)
C29 0.053(2) 0.147(5) 0.093(4) -0.048(4) 0.005(2) 0.015(3)
C28 0.089(3) 0.113(4) 0.061(3) -0.019(3) 0.022(2) 0.018(3)
C27 0.112(4) 0.062(3) 0.125(5) -0.008(3) 0.029(4) 0.017(3)
C17 0.0548(19) 0.0236(14) 0.0566(18) 0.0126(13) -0.0025(15) -0.0071(13)

loop_
_atom_type_symbol
_atom_type_description
_atom_type_scat_dispersion_real
_atom_type_scat_dispersion_imag
_atom_type_scat_source
C C 0.0033 0.0016 'International Tables Vol C Tables 4.2.6.8 and 6.1.1.4'
H H 0.0000 0.0000 'International Tables Vol C Tables 4.2.6.8 and 6.1.1.4'
N N 0.0061 0.0033 'International Tables Vol C Tables 4.2.6.8 and 6.1.1.4'
S S 0.1246 0.1234 'International Tables Vol C Tables 4.2.6.8 and 6.1.1.4'

loop_
_geom_angle_atom_site_label_1
_geom_angle_atom_site_label_2
_geom_angle_atom_site_label_3
_geom_angle
_geom_angle_site_symmetry_1
_geom_angle_site_symmetry_3
C19 S1 C16 91.7(2) . .
C15 N1 C8 104.6(3) . .
C7 N2 C20 127.6(3) . .
C15 N2 C7 105.8(3) . .
C15 N2 C20 125.9(3) . .
N1 C8 C7 112.0(3) . .
N1 C8 C9 127.1(3) . .
C7 C8 C9 120.9(3) . .
N2 C7 C6 131.1(3) . .
C8 C7 N2 104.8(3) . .
C8 C7 C6 124.0(3) . .
C21 C20 N2 119.4(3) . .
C21 C20 C25 119.4(3) . .
C25 C20 N2 121.2(3) . .
N1 C15 N2 112.8(3) . .
N1 C15 C16 122.2(3) . .
N2 C15 C16 125.0(3) . .
C9 C10 C5 120.7(3) . .
C9 C10 C11 117.3(3) . .
C11 C10 C5 122.0(4) . .
C6 C5 C10 120.8(3) . .
C4 C5 C10 121.8(3) . .
C4 C5 C6 117.4(3) . .
C23 C24 H24 119.2 . .
C25 C24 H24 119.2 . .
C25 C24 C23 121.6(3) . .
C10 C9 C8 117.7(3) . .
C14 C9 C8 121.3(3) . .
C14 C9 C10 120.9(3) . .
C24 C23 C26 123.4(3) . .
C24 C23 C22 117.0(3) . .
C22 C23 C26 119.6(3) . .
C23 C26 C27 108.0(4) . .
C29 C26 C23 113.3(3) . .
C29 C26 C28 107.8(4) . .
C29 C26 C27 110.6(4) . .
C28 C26 C23 110.9(3) . .
C28 C26 C27 105.9(4) . .
C5 C6 C7 115.8(3) . .
C1 C6 C7 125.1(3) . .
C1 C6 C5 119.1(3) . .
C15 C16 S1 115.2(3) . .
C15 C16 C17 129.2(3) . .
C17 C16 S1 115.6(2) . .
C20 C21 H21 120.0 . .
C22 C21 C20 120.0(3) . .
C22 C21 H21 120.0 . .
C20 C25 H25 120.0 . .
C24 C25 C20 120.0(3) . .
C24 C25 H25 120.0 . .
C23 C22 H22 119.0 . .
C21 C22 C23 121.9(3) . .
C21 C22 H22 119.0 . .
C19 C18 H18 120.4 . .
C19 C18 C17 119.1(4) . .
C17 C18 H18 120.4 . .
C9 C14 H14 120.4 . .
C13 C14 C9 119.1(4) . .
C13 C14 H14 120.4 . .
C6 C1 H1 119.6 . .
C2 C1 C6 120.8(4) . .
C2 C1 H1 119.6 . .
C10 C11 H11 119.4 . .
C12 C11 C10 121.1(4) . .
C12 C11 H11 119.4 . .
S1 C19 H19 122.4 . .
C18 C19 S1 115.1(3) . .
C18 C19 H19 122.4 . .
C5 C4 H4 118.7 . .
C3 C4 C5 122.6(4) . .
C3 C4 H4 118.7 . .
C4 C3 H3 120.3 . .
C2 C3 C4 119.4(4) . .
C2 C3 H3 120.3 . .
C14 C13 H13 119.6 . .
C14 C13 C12 120.8(4) . .
C12 C13 H13 119.6 . .
C1 C2 H2 119.7 . .
C3 C2 C1 120.7(4) . .
C3 C2 H2 119.7 . .
C11 C12 C13 120.7(4) . .
C11 C12 H12 119.7 . .
C13 C12 H12 119.7 . .
C26 C29 H29A 109.5 . .
C26 C29 H29B 109.5 . .
C26 C29 H29C 109.5 . .
H29A C29 H29B 109.5 . .
H29A C29 H29C 109.5 . .
H29B C29 H29C 109.5 . .
C26 C28 H28A 109.5 . .
C26 C28 H28B 109.5 . .
C26 C28 H28C 109.5 . .
H28A C28 H28B 109.5 . .
H28A C28 H28C 109.5 . .
H28B C28 H28C 109.5 . .
C26 C27 H27A 109.5 . .
C26 C27 H27B 109.5 . .
C26 C27 H27C 109.5 . .
H27A C27 H27B 109.5 . .
H27A C27 H27C 109.5 . .
H27B C27 H27C 109.5 . .
C16 C17 H17 130.9 . .
C18 C17 C16 98.3(3) . .
C18 C17 H17 130.9 . .

loop_
_geom_bond_atom_site_label_1
_geom_bond_atom_site_label_2
_geom_bond_distance
_geom_bond_site_symmetry_2
S1 C16 1.710(4) .
S1 C19 1.682(5) .
N1 C8 1.363(4) .
N1 C15 1.315(4) .
N2 C7 1.396(4) .
N2 C20 1.436(4) .
N2 C15 1.373(5) .
C8 C7 1.371(5) .
C8 C9 1.443(5) .
C7 C6 1.439(5) .
C20 C21 1.383(5) .
C20 C25 1.386(5) .
C15 C16 1.461(5) .
C10 C5 1.468(5) .
C10 C9 1.407(5) .
C10 C11 1.415(5) .
C5 C6 1.426(5) .
C5 C4 1.391(6) .
C24 H24 0.9300 .
C24 C23 1.392(5) .
C24 C25 1.379(5) .
C9 C14 1.402(5) .
C23 C26 1.541(5) .
C23 C22 1.395(5) .
C26 C29 1.498(6) .
C26 C28 1.534(7) .
C26 C27 1.542(7) .
C6 C1 1.396(5) .
C16 C17 1.583(5) .
C21 H21 0.9300 .
C21 C22 1.372(5) .
C25 H25 0.9300 .
C22 H22 0.9300 .
C18 H18 0.9300 .
C18 C19 1.324(6) .
C18 C17 1.525(5) .
C14 H14 0.9300 .
C14 C13 1.372(6) .
C1 H1 0.9300 .
C1 C2 1.376(6) .
C11 H11 0.9300 .
C11 C12 1.355(6) .
C19 H19 0.9300 .
C4 H4 0.9300 .
C4 C3 1.375(6) .
C3 H3 0.9300 .
C3 C2 1.368(7) .
C13 H13 0.9300 .
C13 C12 1.384(7) .
C2 H2 0.9300 .
C12 H12 0.9300 .
C29 H29A 0.9600 .
C29 H29B 0.9600 .
C29 H29C 0.9600 .
C28 H28A 0.9600 .
C28 H28B 0.9600 .
C28 H28C 0.9600 .
C27 H27A 0.9600 .
C27 H27B 0.9600 .
C27 H27C 0.9600 .
C17 H17 0.9300 .

loop_
_geom_torsion_atom_site_label_1
_geom_torsion_atom_site_label_2
_geom_torsion_atom_site_label_3
_geom_torsion_atom_site_label_4
_geom_torsion
_geom_torsion_site_symmetry_1
_geom_torsion_site_symmetry_2
_geom_torsion_site_symmetry_3
_geom_torsion_site_symmetry_4
S1 C16 C17 C18 3.8(3) . . . .
N1 C8 C7 N2 -0.1(3) . . . .
N1 C8 C7 C6 177.1(3) . . . .
N1 C8 C9 C10 -178.1(3) . . . .
N1 C8 C9 C14 2.5(5) . . . .
N1 C15 C16 S1 0.2(4) . . . .
N1 C15 C16 C17 -178.4(3) . . . .
N2 C7 C6 C5 178.3(3) . . . .
N2 C7 C6 C1 -0.5(6) . . . .
N2 C20 C21 C22 176.6(4) . . . .
N2 C20 C25 C24 -177.6(3) . . . .
N2 C15 C16 S1 -179.7(2) . . . .
N2 C15 C16 C17 1.8(5) . . . .
C8 N1 C15 N2 0.0(3) . . . .
C8 N1 C15 C16 -179.9(3) . . . .
C8 C7 C6 C5 1.8(5) . . . .
C8 C7 C6 C1 -177.0(3) . . . .
C8 C9 C14 C13 178.0(4) . . . .
C7 N2 C20 C21 83.8(4) . . . .
C7 N2 C20 C25 -98.2(4) . . . .
C7 N2 C15 N1 0.0(4) . . . .
C7 N2 C15 C16 179.8(3) . . . .
C7 C8 C9 C10 1.6(5) . . . .
C7 C8 C9 C14 -177.9(3) . . . .
C7 C6 C1 C2 178.3(4) . . . .
C20 N2 C7 C8 -170.5(3) . . . .
C20 N2 C7 C6 12.5(5) . . . .
C20 N2 C15 N1 170.8(3) . . . .
C20 N2 C15 C16 -9.4(5) . . . .
C20 C21 C22 C23 0.8(6) . . . .
C15 N1 C8 C7 0.1(3) . . . .
C15 N1 C8 C9 179.8(3) . . . .
C15 N2 C7 C8 0.1(3) . . . .
C15 N2 C7 C6 -176.9(3) . . . .
C15 N2 C20 C21 -85.1(4) . . . .
C15 N2 C20 C25 93.0(4) . . . .
C15 C16 C17 C18 -177.7(3) . . . .
C10 C5 C6 C7 -0.1(4) . . . .
C10 C5 C6 C1 178.8(3) . . . .
C10 C5 C4 C3 -177.8(4) . . . .
C10 C9 C14 C13 -1.4(6) . . . .
C10 C11 C12 C13 -1.1(8) . . . .
C5 C10 C9 C8 0.0(5) . . . .
C5 C10 C9 C14 179.5(3) . . . .
C5 C10 C11 C12 -178.2(4) . . . .
C5 C6 C1 C2 -0.4(6) . . . .
C5 C4 C3 C2 -1.5(7) . . . .
C24 C23 C26 C29 9.7(6) . . . .
C24 C23 C26 C28 131.1(4) . . . .
C24 C23 C26 C27 -113.3(5) . . . .
C24 C23 C22 C21 1.1(6) . . . .
C9 C8 C7 N2 -179.8(3) . . . .
C9 C8 C7 C6 -2.6(5) . . . .
C9 C10 C5 C6 -0.7(5) . . . .
C9 C10 C5 C4 178.3(3) . . . .
C9 C10 C11 C12 1.4(6) . . . .
C9 C14 C13 C12 1.7(8) . . . .
C23 C24 C25 C20 1.4(6) . . . .
C26 C23 C22 C21 -176.7(4) . . . .
C6 C5 C4 C3 1.3(6) . . . .
C6 C1 C2 C3 0.2(8) . . . .
C16 S1 C19 C18 1.4(4) . . . .
C21 C20 C25 C24 0.5(6) . . . .
C25 C20 C21 C22 -1.6(6) . . . .
C25 C24 C23 C26 175.5(4) . . . .
C25 C24 C23 C22 -2.1(6) . . . .
C22 C23 C26 C29 -172.8(5) . . . .
C22 C23 C26 C28 -51.3(5) . . . .
C22 C23 C26 C27 64.3(5) . . . .
C14 C13 C12 C11 -0.5(9) . . . .
C11 C10 C5 C6 178.8(3) . . . .
C11 C10 C5 C4 -2.2(5) . . . .
C11 C10 C9 C8 -179.5(3) . . . .
C11 C10 C9 C14 -0.1(5) . . . .
C19 S1 C16 C15 178.0(3) . . . .
C19 S1 C16 C17 -3.2(3) . . . .
C19 C18 C17 C16 -2.9(5) . . . .
C4 C5 C6 C7 -179.2(3) . . . .
C4 C5 C6 C1 -0.3(5) . . . .
C4 C3 C2 C1 0.7(8) . . . .
C17 C18 C19 S1 0.9(5) . . . .
